data_1503724
loop_
_publ_author_name
'S\'anchez-Garc\'ia, David'
'Borrell, Jos\'e I'
'Nonell, Santi'

_publ_section_title
;
 One-pot synthesis of substituted 2,2'-bipyrroles. A straightforward route
 to aryl porphycenes.
;
_journal_issue 1
_journal_name_full 'Organic letters'
_journal_page_first 77
_journal_page_last 79
_journal_paper_doi 10.1021/ol802380g
_journal_volume 11
_journal_year 2009
_chemical_formula_moiety 'C30 H32 N2 O8'
_chemical_formula_sum 'C30 H32 N2 O8'
_chemical_formula_weight 548.59
_space_group_IT_number 2
_symmetry_cell_setting triclinic
_symmetry_space_group_name_Hall '-P 1'
_symmetry_space_group_name_H-M 'P -1'
_atom_sites_solution_hydrogens geom
_atom_sites_solution_primary direct
_cell_angle_alpha 104.725(4)
_cell_angle_beta 105.038(4)
_cell_angle_gamma 91.747(4)
_cell_formula_units_Z 1
_cell_length_a 8.3570(7)
_cell_length_b 8.9262(8)
_cell_length_c 9.6862(8)
_cell_measurement_reflns_used 0
_cell_measurement_temperature 293
_cell_measurement_theta_max 0
_cell_measurement_theta_min 0
_cell_volume 671.28(10)
_computing_cell_refinement 'USER DEFINED CELL REFINEMENT'
_computing_data_collection 'USER DEFINED DATA COLLECTION'
_computing_data_reduction 'USER DEFINED DATA REDUCTION'
_computing_molecular_graphics 'CAMERON (Watkin et al., 1996)'
_computing_publication_material 'CRYSTALS (Betteridge et al., 2003)'
_computing_structure_refinement 'CRYSTALS (Betteridge et al., 2003)'
_computing_structure_solution 'SIR92 (Altomare et al., 1994)'
_diffrn_ambient_temperature 293
_diffrn_measured_fraction_theta_full 0.995
_diffrn_measured_fraction_theta_max 0.962
_diffrn_measurement_device Unknown
_diffrn_measurement_device_type Serial
_diffrn_measurement_method \w/2\q
_diffrn_radiation_monochromator graphite
_diffrn_radiation_type 'Cu K\a'
_diffrn_radiation_wavelength 1.54180
_diffrn_reflns_av_R_equivalents 0.056
_diffrn_reflns_limit_h_max 8
_diffrn_reflns_limit_h_min -8
_diffrn_reflns_limit_k_max 6
_diffrn_reflns_limit_k_min -9
_diffrn_reflns_limit_l_max 9
_diffrn_reflns_limit_l_min -9
_diffrn_reflns_number 5359
_diffrn_reflns_theta_full 46.841
_diffrn_reflns_theta_max 52.630
_diffrn_reflns_theta_min 5.151
_diffrn_standards_number 0
_exptl_absorpt_coefficient_mu 0.819
_exptl_absorpt_correction_T_max 0.9214
_exptl_absorpt_correction_T_min 0.9214
_exptl_absorpt_correction_type none
_exptl_crystal_density_diffrn 1.357
_exptl_crystal_density_method 'not measured'
_exptl_crystal_F_000 290
_exptl_crystal_size_max 0.10
_exptl_crystal_size_mid 0.10
_exptl_crystal_size_min 0.10
_refine_diff_density_max 0.40
_refine_diff_density_min -0.40
_refine_ls_extinction_method None
_refine_ls_goodness_of_fit_ref 1.1673
_refine_ls_hydrogen_treatment constr
_refine_ls_matrix_type full
_refine_ls_number_parameters 181
_refine_ls_number_reflns 1473
_refine_ls_number_restraints 0
_refine_ls_R_factor_all 0.0860
_refine_ls_R_factor_gt 0.0791
_refine_ls_shift/su_max 0.002647
_refine_ls_structure_factor_coef Fsqd
_refine_ls_weighting_details
;
 Method, part 1, Chebychev polynomial, (Watkin, 1994, Prince, 1982) 
 [weight] = 1.0/[A~0~*T~0~(x)+A~1~*T~1~(x) ... +A~n-1~]*T~n-1~(x)] 
 where A~i~ are the Chebychev coefficients listed below and x= Fcalc/Fmax 
 Method = Robust Weighting (Prince, 1982) 
 W = [weight] * [1-(deltaF/6*sigmaF)^2^]^2^ 
 A~i~ are: 
 19.2 24.1 6.39 
;
_refine_ls_weighting_scheme calc
_refine_ls_wR_factor_all 0.1357
_refine_ls_wR_factor_gt 0.1329
_refine_ls_wR_factor_ref 0.1357
_reflns_limit_h_max 8
_reflns_limit_h_min -8
_reflns_limit_k_max 8
_reflns_limit_k_min -9
_reflns_limit_l_max 9
_reflns_limit_l_min 0
_reflns_number_gt 1281
_reflns_number_total 2151
_reflns_threshold_expression I>2.0\s(I)
_oxford_diffrn_Wilson_B_factor 0.97
_oxford_diffrn_Wilson_scale 1.76
_oxford_refine_ls_r_factor_ref 0.0860
_oxford_refine_ls_scale 0.929(5)
_oxford_reflns_number_all 1473
_oxford_reflns_threshold_expression_ref I>-3.0\s(I)
_cod_data_source_file ol802380g_si_002.cif
_cod_data_source_block 1
_cod_depositor_comments
;
The following automatic conversions were performed:

'_symmetry_cell_setting' value 'Triclinic' changed to 'triclinic'
according to /home/saulius/struct/CIF-dictionaries/cif_core.dic
dictionary named 'cif_core.dic' version 2.4.2 from 2011-04-26.

Automatic conversion script
Id: cif_fix_values 1715 2011-07-08 13:25:40Z adriana 
;
_cod_original_sg_symbol_H-M 'P -1 '
_cod_database_code 1503724

loop_
_symmetry_equiv_pos_as_xyz
x,y,z
-x,-y,-z

loop_
_atom_site_label
_atom_site_type_symbol
_atom_site_fract_x
_atom_site_fract_y
_atom_site_fract_z
_atom_site_U_iso_or_equiv
_atom_site_occupancy
_atom_site_adp_type
_atom_site_refinement_flags_posn
O1 O 0.3116(4) 0.8559(4) 0.8116(4) 0.0336 1.0000 Uani .
C2 C 0.1913(7) 0.7878(6) 0.6907(6) 0.0262 1.0000 Uani .
O3 O 0.1561(5) 0.8404(4) 0.5827(4) 0.0344 1.0000 Uani .
C4 C 0.1135(6) 0.6416(6) 0.7005(6) 0.0252 1.0000 Uani .
C5 C 0.1298(6) 0.5961(6) 0.8340(6) 0.0261 1.0000 Uani .
C6 C 0.1948(6) 0.6820(6) 0.9910(6) 0.0262 1.0000 Uani .
C7 C 0.1522(6) 0.8304(6) 1.0489(6) 0.0288 1.0000 Uani .
C8 C 0.2095(6) 0.9034(6) 1.1989(6) 0.0288 1.0000 Uani .
O9 O 0.1648(5) 1.0509(4) 1.2435(4) 0.0347 1.0000 Uani .
C10 C 0.2340(8) 1.1343(6) 1.3966(6) 0.0397 1.0000 Uani .
C11 C 0.3033(7) 0.8291(6) 1.2974(6) 0.0291 1.0000 Uani .
C12 C 0.3439(7) 0.6789(6) 1.2385(6) 0.0293 1.0000 Uani .
C13 C 0.2942(7) 0.6071(6) 1.0898(6) 0.0305 1.0000 Uani .
O14 O 0.4346(5) 0.6133(4) 1.3447(4) 0.0384 1.0000 Uani .
C15 C 0.4693(9) 0.4550(7) 1.2915(7) 0.0520 1.0000 Uani .
C16 C 0.0535(6) 0.4479(6) 0.7925(6) 0.0307 1.0000 Uani .
N17 N -0.0050(5) 0.4008(5) 0.6436(5) 0.0302 1.0000 Uani .
C18 C 0.0273(6) 0.5141(6) 0.5791(6) 0.0266 1.0000 Uani .
C19 C 0.3907(7) 1.0063(6) 0.8140(7) 0.0379 1.0000 Uani .
C20 C 0.2882(9) 1.1352(7) 0.8616(9) 0.0600 1.0000 Uani .
H71 H 0.0845 0.8813 0.9854 0.0329 1.0000 Uiso R
H102 H 0.1993 1.2372 1.4102 0.0532 1.0000 Uiso R
H103 H 0.1946 1.0819 1.4596 0.0529 1.0000 Uiso R
H101 H 0.3548 1.1391 1.4208 0.0528 1.0000 Uiso R
H111 H 0.3403 0.8777 1.3987 0.0304 1.0000 Uiso R
H131 H 0.3258 0.5089 1.0530 0.0337 1.0000 Uiso R
H152 H 0.5370 0.4236 1.3765 0.0768 1.0000 Uiso R
H151 H 0.3623 0.3878 1.2460 0.0767 1.0000 Uiso R
H153 H 0.5294 0.4513 1.2177 0.0767 1.0000 Uiso R
H161 H 0.0422 0.3901 0.8580 0.0336 1.0000 Uiso R
H191 H 0.5023 1.0237 0.8870 0.0430 1.0000 Uiso R
H192 H 0.4008 1.0027 0.7151 0.0430 1.0000 Uiso R
H203 H 0.3422 1.2334 0.8646 0.0892 1.0000 Uiso R
H202 H 0.2753 1.1384 0.9590 0.0887 1.0000 Uiso R
H201 H 0.1802 1.1165 0.7884 0.0888 1.0000 Uiso R
H171 H -0.0572 0.3085 0.5908 0.0350 1.0000 Uiso R

loop_
_atom_site_aniso_label
_atom_site_aniso_U_11
_atom_site_aniso_U_22
_atom_site_aniso_U_33
_atom_site_aniso_U_23
_atom_site_aniso_U_13
_atom_site_aniso_U_12
O1 0.032(2) 0.023(2) 0.034(2) 0.0025(18) -0.0040(19) -0.0126(18)
C2 0.031(3) 0.022(3) 0.018(3) -0.004(3) 0.003(3) -0.004(3)
O3 0.044(2) 0.021(2) 0.030(2) 0.0010(19) 0.0017(19) -0.0099(18)
C4 0.021(3) 0.016(3) 0.031(3) 0.002(3) 0.000(2) -0.001(2)
C5 0.021(3) 0.014(3) 0.036(4) 0.000(3) 0.003(3) -0.003(2)
C6 0.022(3) 0.018(3) 0.030(3) 0.001(3) -0.001(3) -0.007(2)
C7 0.022(3) 0.022(3) 0.039(4) 0.010(3) 0.001(3) -0.004(2)
C8 0.025(3) 0.016(3) 0.034(4) -0.003(3) 0.000(3) -0.007(3)
O9 0.038(2) 0.019(2) 0.034(2) -0.0041(18) -0.0024(18) 0.0000(18)
C10 0.049(4) 0.018(3) 0.039(4) -0.006(3) 0.002(3) 0.005(3)
C11 0.029(3) 0.021(3) 0.027(3) 0.001(3) -0.003(3) -0.005(3)
C12 0.027(3) 0.027(3) 0.025(3) 0.005(3) -0.005(3) -0.004(3)
C13 0.028(3) 0.020(3) 0.038(4) 0.004(3) 0.003(3) -0.003(3)
O14 0.045(3) 0.027(2) 0.032(2) 0.0024(19) -0.0031(19) 0.0075(19)
C15 0.071(5) 0.039(4) 0.041(4) 0.008(3) 0.009(4) 0.026(4)
C16 0.029(3) 0.028(4) 0.028(4) 0.007(3) -0.003(3) 0.000(3)
N17 0.029(3) 0.026(3) 0.030(3) 0.006(2) 0.003(2) -0.004(2)
C18 0.025(3) 0.024(3) 0.031(3) 0.010(3) 0.006(3) 0.001(3)
C19 0.037(4) 0.026(3) 0.044(4) 0.005(3) 0.005(3) -0.018(3)
C20 0.058(5) 0.021(4) 0.098(6) 0.008(4) 0.024(4) -0.004(3)

loop_
_atom_type_symbol
_atom_type_scat_dispersion_real
_atom_type_scat_dispersion_imag
_atom_type_scat_Cromer_Mann_a1
_atom_type_scat_Cromer_Mann_b1
_atom_type_scat_Cromer_Mann_a2
_atom_type_scat_Cromer_Mann_b2
_atom_type_scat_Cromer_Mann_a3
_atom_type_scat_Cromer_Mann_b3
_atom_type_scat_Cromer_Mann_a4
_atom_type_scat_Cromer_Mann_b4
_atom_type_scat_Cromer_Mann_c
_atom_type_scat_source
C 0.0181 0.0091 2.3100 20.8439 1.0200 10.2075 1.5886 0.5687 0.8650 51.6512 0.2156 'International Tables Vol C 4.2.6.8 and 6.1.1.4'
H 0.0000 0.0000 0.4930 10.5109 0.3229 26.1257 0.1402 3.1424 0.0408 57.7998 0.0030 'International Tables Vol C 4.2.6.8 and 6.1.1.4'
N 0.0311 0.0180 12.2126 0.0057 3.1322 9.8933 2.0125 28.9975 1.1663 0.5826 -11.5290 'International Tables Vol C 4.2.6.8 and 6.1.1.4'
O 0.0492 0.0322 3.0485 13.2771 2.2868 5.7011 1.5463 0.3239 0.8670 32.9089 0.2508 'International Tables Vol C 4.2.6.8 and 6.1.1.4'

loop_
_geom_angle_atom_site_label_1
_geom_angle_site_symmetry_1
_geom_angle_atom_site_label_2
_geom_angle_atom_site_label_3
_geom_angle
_geom_angle_publ_flag
C2 . O1 C19 115.8(4) yes
O1 . C2 O3 122.1(5) yes
O1 . C2 C4 112.2(5) yes
O3 . C2 C4 125.6(5) yes
C2 . C4 C5 125.3(5) yes
C2 . C4 C18 126.4(5) yes
C5 . C4 C18 107.9(4) yes
C4 . C5 C6 132.1(5) yes
C4 . C5 C16 106.4(5) yes
C6 . C5 C16 121.2(5) yes
C5 . C6 C7 122.6(5) yes
C5 . C6 C13 118.7(5) yes
C7 . C6 C13 118.5(5) yes
C6 . C7 C8 120.5(5) yes
C6 . C7 H71 119.9 no
C8 . C7 H71 119.6 no
C7 . C8 O9 115.8(5) yes
C7 . C8 C11 121.3(5) yes
O9 . C8 C11 122.9(5) yes
C8 . O9 C10 116.9(4) yes
O9 . C10 H102 107.9 no
O9 . C10 H103 110.1 no
H102 . C10 H103 110.1 no
O9 . C10 H101 109.1 no
H102 . C10 H101 110.3 no
H103 . C10 H101 109.4 no
C8 . C11 C12 117.8(5) yes
C8 . C11 H111 121.3 no
C12 . C11 H111 120.9 no
C11 . C12 C13 121.8(5) yes
C11 . C12 O14 113.7(4) yes
C13 . C12 O14 124.5(5) yes
C6 . C13 C12 120.0(5) yes
C6 . C13 H131 119.8 no
C12 . C13 H131 120.3 no
C12 . O14 C15 116.0(4) yes
O14 . C15 H152 107.9 no
O14 . C15 H151 108.8 no
H152 . C15 H151 111.0 no
O14 . C15 H153 108.4 no
H152 . C15 H153 110.7 no
H151 . C15 H153 109.9 no
C5 . C16 N17 109.2(5) yes
C5 . C16 H161 124.9 no
N17 . C16 H161 125.9 no
C16 . N17 C18 111.9(4) yes
C16 . N17 H171 125.9 no
C18 . N17 H171 122.3 no
C18 2_566 C18 C4 135.4(6) yes
C18 2_566 C18 N17 120.0(6) yes
C4 . C18 N17 104.6(4) yes
O1 . C19 C20 110.1(5) yes
O1 . C19 H191 107.2 no
C20 . C19 H191 109.6 no
O1 . C19 H192 109.5 no
C20 . C19 H192 109.7 no
H191 . C19 H192 110.7 no
C19 . C20 H203 109.5 no
C19 . C20 H202 110.3 no
H203 . C20 H202 109.7 no
C19 . C20 H201 108.3 no
H203 . C20 H201 108.6 no
H202 . C20 H201 110.4 no

loop_
_geom_bond_atom_site_label_1
_geom_bond_atom_site_label_2
_geom_bond_site_symmetry_2
_geom_bond_distance
_geom_bond_publ_flag
O1 C2 . 1.320(6) yes
O1 C19 . 1.470(6) yes
C2 O3 . 1.224(6) yes
C2 C4 . 1.476(7) yes
C4 C5 . 1.427(7) yes
C4 C18 . 1.424(7) yes
C5 C6 . 1.466(7) yes
C5 C16 . 1.365(7) yes
C6 C7 . 1.397(7) yes
C6 C13 . 1.414(7) yes
C7 C8 . 1.379(7) yes
C7 H71 . 0.939 no
C8 O9 . 1.372(6) yes
C8 C11 . 1.390(7) yes
O9 C10 . 1.434(6) yes
C10 H102 . 0.960 no
C10 H103 . 0.969 no
C10 H101 . 0.972 no
C11 C12 . 1.406(8) yes
C11 H111 . 0.930 no
C12 C13 . 1.364(7) yes
C12 O14 . 1.381(6) yes
C13 H131 . 0.933 no
O14 C15 . 1.442(7) yes
C15 H152 . 0.981 no
C15 H151 . 0.991 no
C15 H153 . 0.970 no
C16 N17 . 1.346(7) yes
C16 H161 . 0.934 no
N17 C18 . 1.371(7) yes
N17 H171 . 0.882 no
C18 C18 2_566 1.433(10) yes
C19 C20 . 1.506(8) yes
C19 H191 . 0.993 no
C19 H192 . 0.976 no
C20 H203 . 0.964 no
C20 H202 . 0.971 no
C20 H201 . 0.972 no

loop_
_geom_hbond_atom_site_label_D
_geom_hbond_atom_site_label_H
_geom_hbond_atom_site_label_A
_geom_hbond_site_symmetry_A
_geom_hbond_angle_DHA
_geom_hbond_distance_DH
_geom_hbond_distance_HA
_geom_hbond_distance_DA
_geom_hbond_publ_flag
N17 H171 C2 2_566 129 0.88 2.57 3.192(8) yes
N17 H171 O3 2_566 154 0.88 1.83 2.652(8) yes
